data_7006148
loop_
_publ_author_name
'Champouret, Yohan D. M.'
'Nodes, William J.'
'Scrimshire, Jason A.'
'Singh, Kuldip'
'Solan, Gregory A.'
'Young, Isla'

_publ_section_title
;
 Sterically variable dizinc complexes bearing
 bis(iminopyridyl)phenolate ligands: synthesis, structures and
 reactivity studies.
;
_journal_issue 40
_journal_name_full 'Dalton transactions (Cambridge, England : 2003)'
_journal_page_first 4565
_journal_page_last 4575
_journal_paper_doi 10.1039/b709385c
_journal_year 2007
_chemical_formula_moiety '(c44 H50 Cl2 N4 O2 Zn2)(C H Cl3)'
_chemical_formula_sum 'C45 H51 Cl5 N4 O2 Zn2'
_chemical_formula_weight 987.89
_chemical_name_systematic
;
?
;
_space_group_IT_number 2
_symmetry_cell_setting triclinic
_symmetry_space_group_name_Hall '-P 1'
_symmetry_space_group_name_H-M 'P -1'
_atom_sites_solution_hydrogens geom
_atom_sites_solution_primary direct
_atom_sites_solution_secondary difmap
_audit_creation_method SHELXL-97
_cell_angle_alpha 81.701(15)
_cell_angle_beta 76.356(15)
_cell_angle_gamma 75.449(16)
_cell_formula_units_Z 2
_cell_length_a 12.406(10)
_cell_length_b 13.866(11)
_cell_length_c 14.110(12)
_cell_measurement_reflns_used 1013
_cell_measurement_temperature 150(2)
_cell_measurement_theta_max 24.063
_cell_measurement_theta_min 2.512
_cell_volume 2274(3)
_computing_cell_refinement 'Bruker SMART'
_computing_data_collection 'Bruker SMART'
_computing_data_reduction 'Bruker SHELXTL'
_computing_molecular_graphics 'Bruker SHELXTL'
_computing_publication_material 'Bruker SHELXTL'
_computing_structure_refinement 'SHELXL-97 (Sheldrick, 1997)'
_computing_structure_solution 'SHELXS-97 (Sheldrick, 1990)'
_diffrn_ambient_temperature 150(2)
_diffrn_measured_fraction_theta_full 0.992
_diffrn_measured_fraction_theta_max 0.992
_diffrn_measurement_device_type 'CCD area detector'
_diffrn_measurement_method 'phi and omega scans'
_diffrn_radiation_monochromator graphite
_diffrn_radiation_source 'fine-focus sealed tube'
_diffrn_radiation_type MoK\a
_diffrn_radiation_wavelength 0.71073
_diffrn_reflns_av_R_equivalents 0.0534
_diffrn_reflns_av_sigmaI/netI 0.0964
_diffrn_reflns_limit_h_max 14
_diffrn_reflns_limit_h_min -14
_diffrn_reflns_limit_k_max 16
_diffrn_reflns_limit_k_min -16
_diffrn_reflns_limit_l_max 16
_diffrn_reflns_limit_l_min -16
_diffrn_reflns_number 16513
_diffrn_reflns_theta_full 25.00
_diffrn_reflns_theta_max 25.00
_diffrn_reflns_theta_min 2.03
_exptl_absorpt_coefficient_mu 1.390
_exptl_absorpt_correction_T_max 0.862
_exptl_absorpt_correction_T_min 0.631
_exptl_absorpt_correction_type empirical
_exptl_absorpt_process_details
;
absorption correction based on 6565 reflections(SADABS);Rint 0.0722 before
correction and 0.0410 after.
;
_exptl_crystal_colour yellow
_exptl_crystal_density_diffrn 1.443
_exptl_crystal_density_method 'not measured'
_exptl_crystal_description plate
_exptl_crystal_F_000 1020
_exptl_crystal_size_max 0.28
_exptl_crystal_size_mid 0.19
_exptl_crystal_size_min 0.09
_refine_diff_density_max 0.884
_refine_diff_density_min -0.520
_refine_diff_density_rms 0.090
_refine_ls_extinction_method none
_refine_ls_goodness_of_fit_ref 0.938
_refine_ls_hydrogen_treatment constr
_refine_ls_matrix_type full
_refine_ls_number_parameters 497
_refine_ls_number_reflns 7944
_refine_ls_number_restraints 0
_refine_ls_restrained_S_all 0.938
_refine_ls_R_factor_all 0.0812
_refine_ls_R_factor_gt 0.0553
_refine_ls_shift/su_max 0.001
_refine_ls_shift/su_mean 0.000
_refine_ls_structure_factor_coef Fsqd
_refine_ls_weighting_details 'calc w=1/[\s^2^(Fo^2^)+(0.0492P)^2^+0.0000P] where P=(Fo^2^+2Fc^2^)/3'
_refine_ls_weighting_scheme calc
_refine_ls_wR_factor_gt 0.1132
_refine_ls_wR_factor_ref 0.1206
_reflns_number_gt 5493
_reflns_number_total 7944
_reflns_threshold_expression >2sigma(I)
_cod_data_source_file b709385c.txt
_cod_data_source_block 06047
_cod_depositor_comments
;
The following automatic conversions were performed:
'_symmetry_cell_setting' value 'Triclinic' changed to 'triclinic'
according to '/home/saulius/struct/CIF-dictionaries/cif_core.dic'
dictionary named 'cif_core.dic' version 2.4.1 from 2010-06-29.

Automatic conversion script
Id: cif_fix_enum 1527 2010-12-29 10:47:43Z saulius 

The following automatic conversions were performed:

'_refine_ls_hydrogen_treatment' value 'constrained' was replaced with
the value 'constr' as specified in the replacement file
'src/cod-tools/trunk/data/replacement-values/replacement_values.lst'.

Automatic conversion script
Id: cif_fix_values 5376 2017-05-30 11:51:03Z andrius 
;
_cod_original_sg_symbol_H-M P-1
_cod_database_code 7006148

loop_
_symmetry_equiv_pos_as_xyz
'x, y, z'
'-x, -y, -z'

loop_
_atom_site_label
_atom_site_type_symbol
_atom_site_fract_x
_atom_site_fract_y
_atom_site_fract_z
_atom_site_U_iso_or_equiv
_atom_site_adp_type
_atom_site_occupancy
_atom_site_symmetry_multiplicity
_atom_site_calc_flag
_atom_site_refinement_flags
_atom_site_disorder_assembly
_atom_site_disorder_group
Zn1 Zn 0.60472(4) 0.24584(4) 0.74990(4) 0.02713(15) Uani 1 1 d . . .
Zn2 Zn 0.70942(4) 0.41879(4) 0.76877(3) 0.02491(15) Uani 1 1 d . . .
Cl1 Cl 0.47599(10) 0.17435(9) 0.85848(8) 0.0375(3) Uani 1 1 d . . .
Cl2 Cl 0.77200(10) 0.47256(10) 0.61488(8) 0.0401(3) Uani 1 1 d . . .
O1 O 0.5475(2) 0.3928(2) 0.7635(2) 0.0282(7) Uani 1 1 d . . .
O2 O 0.7301(2) 0.2719(2) 0.8021(2) 0.0272(7) Uani 1 1 d . . .
H2 H 0.7846 0.2266 0.8339 0.033 Uiso 1 1 calc R . .
N1 N 0.7063(3) 0.1258(3) 0.6651(3) 0.0324(9) Uani 1 1 d . . .
N2 N 0.5393(3) 0.2762(3) 0.6191(3) 0.0286(9) Uani 1 1 d . . .
N3 N 0.6020(3) 0.5345(3) 0.8486(2) 0.0238(8) Uani 1 1 d . . .
N4 N 0.8151(3) 0.4417(3) 0.8610(2) 0.0243(8) Uani 1 1 d . . .
C1 C 0.8095(4) 0.0610(3) 0.6876(3) 0.0316(11) Uani 1 1 d . . .
C2 C 0.8070(4) -0.0282(4) 0.7460(4) 0.0394(12) Uani 1 1 d . . .
C3 C 0.9083(4) -0.0847(4) 0.7698(4) 0.0426(13) Uani 1 1 d . . .
H3 H 0.9083 -0.1455 0.8106 0.051 Uiso 1 1 calc R . .
C4 C 1.0087(4) -0.0536(4) 0.7349(4) 0.0445(13) Uani 1 1 d . . .
H4 H 1.0777 -0.0942 0.7498 0.053 Uiso 1 1 calc R . .
C5 C 1.0096(4) 0.0358(4) 0.6787(3) 0.0358(12) Uani 1 1 d . . .
H5 H 1.0790 0.0573 0.6566 0.043 Uiso 1 1 calc R . .
C6 C 0.9105(4) 0.0952(3) 0.6536(3) 0.0305(11) Uani 1 1 d . . .
C7 C 0.9135(4) 0.1935(3) 0.5917(3) 0.0339(11) Uani 1 1 d . . .
H7 H 0.8370 0.2394 0.6095 0.041 Uiso 1 1 calc R . .
C8 C 1.0016(4) 0.2446(4) 0.6085(4) 0.0491(14) Uani 1 1 d . . .
H8A H 0.9911 0.2501 0.6787 0.074 Uiso 1 1 calc R . .
H8B H 0.9924 0.3116 0.5735 0.074 Uiso 1 1 calc R . .
H8C H 1.0782 0.2050 0.5842 0.074 Uiso 1 1 calc R . .
C9 C 0.9346(5) 0.1777(4) 0.4819(3) 0.0525(15) Uani 1 1 d . . .
H9A H 1.0079 0.1307 0.4631 0.079 Uiso 1 1 calc R . .
H9B H 0.9358 0.2419 0.4426 0.079 Uiso 1 1 calc R . .
H9C H 0.8735 0.1505 0.4706 0.079 Uiso 1 1 calc R . .
C10 C 0.6995(5) -0.0662(4) 0.7875(5) 0.071(2) Uani 1 1 d . . .
H10 H 0.6355 -0.0182 0.7623 0.085 Uiso 1 1 calc R . .
C11 C 0.6705(6) -0.0709(6) 0.8975(6) 0.114(3) Uani 1 1 d . . .
H11A H 0.7273 -0.1237 0.9241 0.171 Uiso 1 1 calc R . .
H11B H 0.5950 -0.0855 0.9216 0.171 Uiso 1 1 calc R . .
H11C H 0.6705 -0.0064 0.9183 0.171 Uiso 1 1 calc R . .
C12 C 0.7116(6) -0.1708(5) 0.7514(8) 0.125(4) Uani 1 1 d . . .
H12A H 0.7349 -0.1669 0.6798 0.187 Uiso 1 1 calc R . .
H12B H 0.6384 -0.1904 0.7716 0.187 Uiso 1 1 calc R . .
H12C H 0.7692 -0.2207 0.7801 0.187 Uiso 1 1 calc R . .
C13 C 0.6652(4) 0.1148(4) 0.5928(4) 0.0378(12) Uani 1 1 d . . .
C14 C 0.7114(5) 0.0292(4) 0.5307(4) 0.0562(16) Uani 1 1 d . . .
H14A H 0.7841 -0.0091 0.5460 0.084 Uiso 1 1 calc R . .
H14B H 0.7233 0.0548 0.4615 0.084 Uiso 1 1 calc R . .
H14C H 0.6572 -0.0142 0.5439 0.084 Uiso 1 1 calc R . .
C15 C 0.5650(4) 0.1933(4) 0.5723(4) 0.0389(12) Uani 1 1 d . . .
C16 C 0.5038(5) 0.1817(4) 0.5055(5) 0.0640(18) Uani 1 1 d . . .
H16 H 0.5239 0.1232 0.4716 0.077 Uiso 1 1 calc R . .
C17 C 0.4119(6) 0.2592(5) 0.4905(5) 0.072(2) Uani 1 1 d . . .
H17 H 0.3660 0.2528 0.4476 0.087 Uiso 1 1 calc R . .
C18 C 0.3872(4) 0.3429(4) 0.5358(4) 0.0515(15) Uani 1 1 d . . .
H18 H 0.3241 0.3952 0.5248 0.062 Uiso 1 1 calc R . .
C19 C 0.4543(4) 0.3539(4) 0.5999(3) 0.0314(11) Uani 1 1 d . . .
C20 C 0.4328(3) 0.4514(3) 0.6414(3) 0.0279(10) Uani 1 1 d . . .
C21 C 0.3652(4) 0.5339(4) 0.5996(3) 0.0318(11) Uani 1 1 d . . .
H21 H 0.3355 0.5258 0.5458 0.038 Uiso 1 1 calc R . .
C22 C 0.3392(4) 0.6278(4) 0.6329(3) 0.0384(12) Uani 1 1 d . . .
H22 H 0.2926 0.6828 0.6024 0.046 Uiso 1 1 calc R . .
C23 C 0.3818(4) 0.6405(4) 0.7107(3) 0.0338(11) Uani 1 1 d . . .
H23 H 0.3624 0.7045 0.7348 0.041 Uiso 1 1 calc R . .
C24 C 0.4523(3) 0.5621(3) 0.7547(3) 0.0261(10) Uani 1 1 d . . .
C25 C 0.4809(3) 0.4647(3) 0.7202(3) 0.0254(10) Uani 1 1 d . . .
C26 C 0.4962(4) 0.5801(3) 0.8375(3) 0.0266(10) Uani 1 1 d . . .
C27 C 0.4268(4) 0.6485(4) 0.9043(3) 0.0382(12) Uani 1 1 d . . .
H27 H 0.3518 0.6813 0.8968 0.046 Uiso 1 1 calc R . .
C28 C 0.4685(4) 0.6672(4) 0.9800(3) 0.0363(12) Uani 1 1 d . . .
H28 H 0.4213 0.7116 1.0263 0.044 Uiso 1 1 calc R . .
C29 C 0.5773(4) 0.6224(4) 0.9891(3) 0.0346(11) Uani 1 1 d . . .
H29 H 0.6075 0.6369 1.0399 0.042 Uiso 1 1 calc R . .
C30 C 0.6428(4) 0.5552(3) 0.9225(3) 0.0271(10) Uani 1 1 d . . .
C31 C 0.7635(4) 0.5040(3) 0.9254(3) 0.0283(10) Uani 1 1 d . . .
C32 C 0.8140(4) 0.5290(4) 1.0027(3) 0.0444(13) Uani 1 1 d . . .
H32A H 0.8925 0.4899 0.9973 0.067 Uiso 1 1 calc R . .
H32B H 0.7690 0.5128 1.0675 0.067 Uiso 1 1 calc R . .
H32C H 0.8134 0.6005 0.9939 0.067 Uiso 1 1 calc R . .
C33 C 0.9348(3) 0.3953(3) 0.8538(3) 0.0281(11) Uani 1 1 d . . .
C34 C 0.9686(4) 0.3022(4) 0.9043(3) 0.0329(11) Uani 1 1 d . . .
C35 C 1.0845(4) 0.2628(4) 0.8956(4) 0.0408(12) Uani 1 1 d . . .
H35 H 1.1102 0.2017 0.9322 0.049 Uiso 1 1 calc R . .
C36 C 1.1631(4) 0.3107(4) 0.8348(4) 0.0448(13) Uani 1 1 d . . .
H36 H 1.2421 0.2815 0.8286 0.054 Uiso 1 1 calc R . .
C37 C 1.1287(4) 0.3992(4) 0.7836(4) 0.0391(12) Uani 1 1 d . . .
H37 H 1.1843 0.4312 0.7422 0.047 Uiso 1 1 calc R . .
C38 C 1.0129(4) 0.4449(3) 0.7901(3) 0.0303(11) Uani 1 1 d . . .
C39 C 0.9784(4) 0.5420(4) 0.7315(3) 0.0365(12) Uani 1 1 d . . .
H39 H 0.8940 0.5563 0.7378 0.044 Uiso 1 1 calc R . .
C40 C 1.0335(5) 0.5383(4) 0.6226(4) 0.0517(15) Uani 1 1 d . . .
H40A H 1.1140 0.5397 0.6126 0.078 Uiso 1 1 calc R . .
H40B H 0.9945 0.5962 0.5852 0.078 Uiso 1 1 calc R . .
H40C H 1.0272 0.4766 0.6001 0.078 Uiso 1 1 calc R . .
C41 C 1.0060(5) 0.6279(4) 0.7719(4) 0.0510(14) Uani 1 1 d . . .
H41A H 0.9637 0.6344 0.8395 0.077 Uiso 1 1 calc R . .
H41B H 0.9841 0.6904 0.7316 0.077 Uiso 1 1 calc R . .
H41C H 1.0879 0.6137 0.7702 0.077 Uiso 1 1 calc R . .
C42 C 0.8834(4) 0.2444(4) 0.9682(3) 0.0355(12) Uani 1 1 d . . .
H42 H 0.8061 0.2777 0.9554 0.043 Uiso 1 1 calc R . .
C43 C 0.9109(5) 0.1361(4) 0.9432(4) 0.0532(15) Uani 1 1 d . . .
H43A H 0.9283 0.1345 0.8719 0.080 Uiso 1 1 calc R . .
H43B H 0.8451 0.1066 0.9719 0.080 Uiso 1 1 calc R . .
H43C H 0.9768 0.0977 0.9697 0.080 Uiso 1 1 calc R . .
C44 C 0.8800(4) 0.2475(4) 1.0762(4) 0.0532(15) Uani 1 1 d . . .
H44A H 0.9557 0.2173 1.0899 0.080 Uiso 1 1 calc R . .
H44B H 0.8251 0.2101 1.1159 0.080 Uiso 1 1 calc R . .
H44C H 0.8570 0.3172 1.0923 0.080 Uiso 1 1 calc R . .

loop_
_atom_site_aniso_label
_atom_site_aniso_U_11
_atom_site_aniso_U_22
_atom_site_aniso_U_33
_atom_site_aniso_U_23
_atom_site_aniso_U_13
_atom_site_aniso_U_12
Zn1 0.0242(3) 0.0316(3) 0.0267(3) -0.0058(2) -0.0058(2) -0.0062(2)
Zn2 0.0223(3) 0.0325(3) 0.0211(3) -0.0068(2) -0.0051(2) -0.0052(2)
Cl1 0.0393(7) 0.0423(8) 0.0340(7) -0.0079(5) -0.0015(6) -0.0181(6)
Cl2 0.0375(7) 0.0591(9) 0.0225(6) -0.0007(6) -0.0062(5) -0.0108(6)
O1 0.0225(16) 0.0367(19) 0.0267(17) -0.0024(14) -0.0095(14) -0.0056(14)
O2 0.0297(16) 0.0352(19) 0.0206(16) -0.0088(13) -0.0061(13) -0.0101(14)
N1 0.028(2) 0.029(2) 0.041(2) -0.0073(18) -0.0079(19) -0.0041(18)
N2 0.024(2) 0.038(2) 0.026(2) -0.0052(18) -0.0102(17) -0.0045(18)
N3 0.023(2) 0.028(2) 0.0206(19) -0.0055(16) -0.0040(16) -0.0054(16)
N4 0.0238(19) 0.028(2) 0.0197(19) -0.0046(16) 0.0006(16) -0.0075(17)
C1 0.026(3) 0.036(3) 0.033(3) -0.010(2) -0.010(2) 0.000(2)
C2 0.037(3) 0.032(3) 0.046(3) -0.007(2) -0.004(2) -0.003(2)
C3 0.048(3) 0.029(3) 0.044(3) 0.004(2) -0.011(3) -0.001(2)
C4 0.036(3) 0.046(3) 0.048(3) -0.007(3) -0.016(3) 0.007(3)
C5 0.025(3) 0.038(3) 0.039(3) -0.004(2) -0.002(2) -0.002(2)
C6 0.033(3) 0.035(3) 0.022(2) -0.011(2) -0.003(2) -0.003(2)
C7 0.030(3) 0.033(3) 0.035(3) -0.010(2) -0.003(2) -0.002(2)
C8 0.045(3) 0.053(4) 0.052(4) 0.001(3) -0.010(3) -0.020(3)
C9 0.058(4) 0.070(4) 0.029(3) -0.003(3) -0.008(3) -0.013(3)
C10 0.043(4) 0.047(4) 0.114(6) 0.010(4) -0.008(4) -0.013(3)
C11 0.063(5) 0.129(7) 0.099(6) 0.061(5) 0.015(4) -0.001(5)
C12 0.060(4) 0.050(5) 0.276(12) -0.018(6) -0.054(6) -0.014(4)
C13 0.038(3) 0.033(3) 0.046(3) -0.016(2) -0.014(3) -0.004(2)
C14 0.049(3) 0.059(4) 0.067(4) -0.035(3) -0.027(3) 0.006(3)
C15 0.036(3) 0.045(3) 0.041(3) -0.017(2) -0.016(2) -0.003(2)
C16 0.061(4) 0.059(4) 0.089(5) -0.037(3) -0.050(4) 0.006(3)
C17 0.082(5) 0.061(4) 0.096(5) -0.028(4) -0.065(4) -0.001(4)
C18 0.044(3) 0.047(4) 0.071(4) -0.018(3) -0.036(3) 0.004(3)
C19 0.020(2) 0.047(3) 0.028(3) -0.006(2) -0.004(2) -0.007(2)
C20 0.020(2) 0.040(3) 0.022(2) -0.003(2) -0.0023(19) -0.006(2)
C21 0.019(2) 0.047(3) 0.028(3) -0.009(2) -0.005(2) -0.001(2)
C22 0.029(3) 0.047(3) 0.036(3) 0.001(2) -0.015(2) 0.001(2)
C23 0.026(3) 0.037(3) 0.037(3) -0.009(2) -0.009(2) 0.001(2)
C24 0.015(2) 0.039(3) 0.022(2) -0.005(2) -0.0014(19) -0.004(2)
C25 0.013(2) 0.037(3) 0.024(2) -0.001(2) 0.0004(19) -0.007(2)
C26 0.029(3) 0.031(3) 0.020(2) -0.0056(19) 0.000(2) -0.009(2)
C27 0.027(3) 0.051(3) 0.032(3) -0.006(2) -0.005(2) 0.000(2)
C28 0.032(3) 0.046(3) 0.030(3) -0.016(2) -0.002(2) -0.002(2)
C29 0.037(3) 0.041(3) 0.026(3) -0.009(2) -0.004(2) -0.008(2)
C30 0.031(3) 0.030(3) 0.023(2) -0.003(2) -0.003(2) -0.013(2)
C31 0.029(3) 0.036(3) 0.024(2) -0.001(2) -0.009(2) -0.012(2)
C32 0.040(3) 0.060(4) 0.038(3) -0.025(3) -0.011(2) -0.005(3)
C33 0.020(2) 0.040(3) 0.025(2) -0.013(2) -0.007(2) 0.001(2)
C34 0.031(3) 0.043(3) 0.027(3) -0.008(2) -0.008(2) -0.007(2)
C35 0.037(3) 0.046(3) 0.039(3) -0.006(2) -0.011(2) -0.004(3)
C36 0.026(3) 0.058(4) 0.050(3) -0.021(3) -0.008(3) -0.001(3)
C37 0.033(3) 0.047(3) 0.040(3) -0.013(3) -0.004(2) -0.014(3)
C38 0.025(2) 0.038(3) 0.029(3) -0.014(2) -0.002(2) -0.007(2)
C39 0.033(3) 0.045(3) 0.033(3) -0.004(2) -0.002(2) -0.017(2)
C40 0.056(4) 0.068(4) 0.038(3) 0.002(3) -0.005(3) -0.033(3)
C41 0.053(3) 0.052(4) 0.049(3) -0.014(3) -0.004(3) -0.015(3)
C42 0.033(3) 0.043(3) 0.029(3) 0.001(2) -0.012(2) -0.004(2)
C43 0.051(3) 0.043(3) 0.060(4) 0.006(3) -0.006(3) -0.012(3)
C44 0.042(3) 0.077(4) 0.039(3) 0.007(3) -0.012(3) -0.014(3)

loop_
_atom_type_symbol
_atom_type_description
_atom_type_scat_dispersion_real
_atom_type_scat_dispersion_imag
_atom_type_scat_source
C C 0.0033 0.0016 'International Tables Vol C Tables 4.2.6.8 and 6.1.1.4'
H H 0.0000 0.0000 'International Tables Vol C Tables 4.2.6.8 and 6.1.1.4'
N N 0.0061 0.0033 'International Tables Vol C Tables 4.2.6.8 and 6.1.1.4'
O O 0.0106 0.0060 'International Tables Vol C Tables 4.2.6.8 and 6.1.1.4'
Cl Cl 0.1484 0.1585 'International Tables Vol C Tables 4.2.6.8 and 6.1.1.4'
Zn Zn 0.2839 1.4301 'International Tables Vol C Tables 4.2.6.8 and 6.1.1.4'

loop_
_geom_angle_atom_site_label_1
_geom_angle_atom_site_label_2
_geom_angle_atom_site_label_3
_geom_angle
_geom_angle_site_symmetry_1
_geom_angle_site_symmetry_3
_geom_angle_publ_flag
O2 Zn1 O1 80.27(12) . . ?
O2 Zn1 N2 139.65(13) . . ?
O1 Zn1 N2 85.57(13) . . ?
O2 Zn1 N1 96.92(14) . . ?
O1 Zn1 N1 149.81(13) . . ?
N2 Zn1 N1 77.25(15) . . ?
O2 Zn1 Cl1 116.18(10) . . ?
O1 Zn1 Cl1 104.60(10) . . ?
N2 Zn1 Cl1 103.89(11) . . ?
N1 Zn1 Cl1 103.54(12) . . ?
O2 Zn2 N3 128.74(13) . . ?
O2 Zn2 O1 77.03(12) . . ?
N3 Zn2 O1 80.53(13) . . ?
O2 Zn2 N4 96.52(12) . . ?
N3 Zn2 N4 77.90(14) . . ?
O1 Zn2 N4 145.95(12) . . ?
O2 Zn2 Cl2 117.67(9) . . ?
N3 Zn2 Cl2 111.78(11) . . ?
O1 Zn2 Cl2 102.04(9) . . ?
N4 Zn2 Cl2 110.29(11) . . ?
C25 O1 Zn1 134.1(3) . . ?
C25 O1 Zn2 116.3(2) . . ?
Zn1 O1 Zn2 95.30(12) . . ?
Zn2 O2 Zn1 100.69(13) . . ?
Zn2 O2 H2 129.7 . . ?
Zn1 O2 H2 129.7 . . ?
C13 N1 C1 122.5(4) . . ?
C13 N1 Zn1 113.7(3) . . ?
C1 N1 Zn1 123.8(3) . . ?
C15 N2 C19 120.6(4) . . ?
C15 N2 Zn1 110.4(3) . . ?
C19 N2 Zn1 125.7(3) . . ?
C26 N3 C30 120.2(4) . . ?
C26 N3 Zn2 125.2(3) . . ?
C30 N3 Zn2 114.3(3) . . ?
C31 N4 C33 120.1(4) . . ?
C31 N4 Zn2 114.3(3) . . ?
C33 N4 Zn2 125.6(3) . . ?
C2 C1 C6 121.7(4) . . ?
C2 C1 N1 120.9(4) . . ?
C6 C1 N1 117.3(4) . . ?
C1 C2 C3 118.2(5) . . ?
C1 C2 C10 123.6(5) . . ?
C3 C2 C10 118.2(5) . . ?
C4 C3 C2 120.8(5) . . ?
C4 C3 H3 119.6 . . ?
C2 C3 H3 119.6 . . ?
C5 C4 C3 120.4(5) . . ?
C5 C4 H4 119.8 . . ?
C3 C4 H4 119.8 . . ?
C4 C5 C6 120.9(5) . . ?
C4 C5 H5 119.5 . . ?
C6 C5 H5 119.5 . . ?
C5 C6 C1 118.0(4) . . ?
C5 C6 C7 120.0(4) . . ?
C1 C6 C7 122.0(4) . . ?
C6 C7 C8 113.4(4) . . ?
C6 C7 C9 110.2(4) . . ?
C8 C7 C9 109.9(4) . . ?
C6 C7 H7 107.7 . . ?
C8 C7 H7 107.7 . . ?
C9 C7 H7 107.7 . . ?
C7 C8 H8A 109.5 . . ?
C7 C8 H8B 109.5 . . ?
H8A C8 H8B 109.5 . . ?
C7 C8 H8C 109.5 . . ?
H8A C8 H8C 109.5 . . ?
H8B C8 H8C 109.5 . . ?
C7 C9 H9A 109.5 . . ?
C7 C9 H9B 109.5 . . ?
H9A C9 H9B 109.5 . . ?
C7 C9 H9C 109.5 . . ?
H9A C9 H9C 109.5 . . ?
H9B C9 H9C 109.5 . . ?
C11 C10 C2 111.3(6) . . ?
C11 C10 C12 111.0(6) . . ?
C2 C10 C12 110.5(5) . . ?
C11 C10 H10 108.0 . . ?
C2 C10 H10 108.0 . . ?
C12 C10 H10 108.0 . . ?
C10 C11 H11A 109.5 . . ?
C10 C11 H11B 109.5 . . ?
H11A C11 H11B 109.5 . . ?
C10 C11 H11C 109.5 . . ?
H11A C11 H11C 109.5 . . ?
H11B C11 H11C 109.5 . . ?
C10 C12 H12A 109.5 . . ?
C10 C12 H12B 109.5 . . ?
H12A C12 H12B 109.5 . . ?
C10 C12 H12C 109.5 . . ?
H12A C12 H12C 109.5 . . ?
H12B C12 H12C 109.5 . . ?
N1 C13 C15 116.4(4) . . ?
N1 C13 C14 124.0(4) . . ?
C15 C13 C14 119.6(4) . . ?
C13 C14 H14A 109.5 . . ?
C13 C14 H14B 109.5 . . ?
H14A C14 H14B 109.5 . . ?
C13 C14 H14C 109.5 . . ?
H14A C14 H14C 109.5 . . ?
H14B C14 H14C 109.5 . . ?
N2 C15 C16 122.1(5) . . ?
N2 C15 C13 116.7(4) . . ?
C16 C15 C13 121.2(4) . . ?
C15 C16 C17 117.2(5) . . ?
C15 C16 H16 121.4 . . ?
C17 C16 H16 121.4 . . ?
C18 C17 C16 120.8(5) . . ?
C18 C17 H17 119.6 . . ?
C16 C17 H17 119.6 . . ?
C17 C18 C19 120.5(5) . . ?
C17 C18 H18 119.8 . . ?
C19 C18 H18 119.8 . . ?
N2 C19 C18 118.7(4) . . ?
N2 C19 C20 121.8(4) . . ?
C18 C19 C20 119.5(4) . . ?
C21 C20 C25 118.5(4) . . ?
C21 C20 C19 118.0(4) . . ?
C25 C20 C19 123.5(4) . . ?
C22 C21 C20 122.7(4) . . ?
C22 C21 H21 118.6 . . ?
C20 C21 H21 118.6 . . ?
C23 C22 C21 119.1(4) . . ?
C23 C22 H22 120.4 . . ?
C21 C22 H22 120.4 . . ?
C22 C23 C24 121.5(4) . . ?
C22 C23 H23 119.3 . . ?
C24 C23 H23 119.3 . . ?
C23 C24 C25 120.0(4) . . ?
C23 C24 C26 119.2(4) . . ?
C25 C24 C26 120.8(4) . . ?
O1 C25 C24 118.2(4) . . ?
O1 C25 C20 123.6(4) . . ?
C24 C25 C20 118.2(4) . . ?
N3 C26 C27 119.7(4) . . ?
N3 C26 C24 120.9(4) . . ?
C27 C26 C24 119.4(4) . . ?
C28 C27 C26 119.5(4) . . ?
C28 C27 H27 120.3 . . ?
C26 C27 H27 120.3 . . ?
C29 C28 C27 120.3(4) . . ?
C29 C28 H28 119.8 . . ?
C27 C28 H28 119.8 . . ?
C28 C29 C30 118.6(4) . . ?
C28 C29 H29 120.7 . . ?
C30 C29 H29 120.7 . . ?
N3 C30 C29 121.7(4) . . ?
N3 C30 C31 115.9(4) . . ?
C29 C30 C31 122.4(4) . . ?
N4 C31 C30 116.8(4) . . ?
N4 C31 C32 125.6(4) . . ?
C30 C31 C32 117.6(4) . . ?
C31 C32 H32A 109.5 . . ?
C31 C32 H32B 109.5 . . ?
H32A C32 H32B 109.5 . . ?
C31 C32 H32C 109.5 . . ?
H32A C32 H32C 109.5 . . ?
H32B C32 H32C 109.5 . . ?
C34 C33 C38 122.5(4) . . ?
C34 C33 N4 120.4(4) . . ?
C38 C33 N4 117.0(4) . . ?
C35 C34 C33 117.4(4) . . ?
C35 C34 C42 120.0(4) . . ?
C33 C34 C42 122.6(4) . . ?
C36 C35 C34 121.2(5) . . ?
C36 C35 H35 119.4 . . ?
C34 C35 H35 119.4 . . ?
C37 C36 C35 120.5(5) . . ?
C37 C36 H36 119.8 . . ?
C35 C36 H36 119.8 . . ?
C36 C37 C38 121.7(5) . . ?
C36 C37 H37 119.1 . . ?
C38 C37 H37 119.1 . . ?
C33 C38 C37 116.5(4) . . ?
C33 C38 C39 123.4(4) . . ?
C37 C38 C39 120.1(4) . . ?
C38 C39 C40 112.5(4) . . ?
C38 C39 C41 110.9(4) . . ?
C40 C39 C41 110.0(4) . . ?
C38 C39 H39 107.7 . . ?
C40 C39 H39 107.7 . . ?
C41 C39 H39 107.7 . . ?
C39 C40 H40A 109.5 . . ?
C39 C40 H40B 109.5 . . ?
H40A C40 H40B 109.5 . . ?
C39 C40 H40C 109.5 . . ?
H40A C40 H40C 109.5 . . ?
H40B C40 H40C 109.5 . . ?
C39 C41 H41A 109.5 . . ?
C39 C41 H41B 109.5 . . ?
H41A C41 H41B 109.5 . . ?
C39 C41 H41C 109.5 . . ?
H41A C41 H41C 109.5 . . ?
H41B C41 H41C 109.5 . . ?
C44 C42 C43 110.2(4) . . ?
C44 C42 C34 110.6(4) . . ?
C43 C42 C34 111.7(4) . . ?
C44 C42 H42 108.1 . . ?
C43 C42 H42 108.1 . . ?
C34 C42 H42 108.1 . . ?
C42 C43 H43A 109.5 . . ?
C42 C43 H43B 109.5 . . ?
H43A C43 H43B 109.5 . . ?
C42 C43 H43C 109.5 . . ?
H43A C43 H43C 109.5 . . ?
H43B C43 H43C 109.5 . . ?
C42 C44 H44A 109.5 . . ?
C42 C44 H44B 109.5 . . ?
H44A C44 H44B 109.5 . . ?
C42 C44 H44C 109.5 . . ?
H44A C44 H44C 109.5 . . ?
H44B C44 H44C 109.5 . . ?

loop_
_geom_bond_atom_site_label_1
_geom_bond_atom_site_label_2
_geom_bond_distance
_geom_bond_site_symmetry_2
_geom_bond_publ_flag
Zn1 O2 1.998(3) . ?
Zn1 O1 2.003(3) . ?
Zn1 N2 2.134(4) . ?
Zn1 N1 2.145(4) . ?
Zn1 Cl1 2.2547(17) . ?
Zn2 O2 1.989(3) . ?
Zn2 N3 2.087(4) . ?
Zn2 O1 2.148(3) . ?
Zn2 N4 2.155(4) . ?
Zn2 Cl2 2.214(2) . ?
O1 C25 1.303(5) . ?
O2 H2 0.9500 . ?
N1 C13 1.286(6) . ?
N1 C1 1.441(6) . ?
N2 C15 1.339(6) . ?
N2 C19 1.352(5) . ?
N3 C26 1.341(5) . ?
N3 C30 1.354(5) . ?
N4 C31 1.288(5) . ?
N4 C33 1.448(5) . ?
C1 C2 1.387(6) . ?
C1 C6 1.405(6) . ?
C2 C3 1.390(7) . ?
C2 C10 1.515(7) . ?
C3 C4 1.378(7) . ?
C3 H3 0.9500 . ?
C4 C5 1.373(6) . ?
C4 H4 0.9500 . ?
C5 C6 1.387(6) . ?
C5 H5 0.9500 . ?
C6 C7 1.513(6) . ?
C7 C8 1.521(6) . ?
C7 C9 1.546(6) . ?
C7 H7 1.0000 . ?
C8 H8A 0.9800 . ?
C8 H8B 0.9800 . ?
C8 H8C 0.9800 . ?
C9 H9A 0.9800 . ?
C9 H9B 0.9800 . ?
C9 H9C 0.9800 . ?
C10 C11 1.504(9) . ?
C10 C12 1.566(9) . ?
C10 H10 1.0000 . ?
C11 H11A 0.9800 . ?
C11 H11B 0.9800 . ?
C11 H11C 0.9800 . ?
C12 H12A 0.9800 . ?
C12 H12B 0.9800 . ?
C12 H12C 0.9800 . ?
C13 C15 1.487(7) . ?
C13 C14 1.491(6) . ?
C14 H14A 0.9800 . ?
C14 H14B 0.9800 . ?
C14 H14C 0.9800 . ?
C15 C16 1.391(6) . ?
C16 C17 1.391(8) . ?
C16 H16 0.9500 . ?
C17 C18 1.338(7) . ?
C17 H17 0.9500 . ?
C18 C19 1.411(6) . ?
C18 H18 0.9500 . ?
C19 C20 1.487(6) . ?
C20 C21 1.385(6) . ?
C20 C25 1.434(6) . ?
C21 C22 1.383(6) . ?
C21 H21 0.9500 . ?
C22 C23 1.375(6) . ?
C22 H22 0.9500 . ?
C23 C24 1.384(6) . ?
C23 H23 0.9500 . ?
C24 C25 1.432(6) . ?
C24 C26 1.476(6) . ?
C26 C27 1.412(6) . ?
C27 C28 1.373(6) . ?
C27 H27 0.9500 . ?
C28 C29 1.364(6) . ?
C28 H28 0.9500 . ?
C29 C30 1.387(6) . ?
C29 H29 0.9500 . ?
C30 C31 1.495(6) . ?
C31 C32 1.497(6) . ?
C32 H32A 0.9800 . ?
C32 H32B 0.9800 . ?
C32 H32C 0.9800 . ?
C33 C34 1.399(6) . ?
C33 C38 1.402(6) . ?
C34 C35 1.386(6) . ?
C34 C42 1.529(6) . ?
C35 C36 1.376(7) . ?
C35 H35 0.9500 . ?
C36 C37 1.355(7) . ?
C36 H36 0.9500 . ?
C37 C38 1.404(6) . ?
C37 H37 0.9500 . ?
C38 C39 1.494(6) . ?
C39 C40 1.530(6) . ?
C39 C41 1.534(6) . ?
C39 H39 1.0000 . ?
C40 H40A 0.9800 . ?
C40 H40B 0.9800 . ?
C40 H40C 0.9800 . ?
C41 H41A 0.9800 . ?
C41 H41B 0.9800 . ?
C41 H41C 0.9800 . ?
C42 C44 1.521(6) . ?
C42 C43 1.528(7) . ?
C42 H42 1.0000 . ?
C43 H43A 0.9800 . ?
C43 H43B 0.9800 . ?
C43 H43C 0.9800 . ?
C44 H44A 0.9800 . ?
C44 H44B 0.9800 . ?
C44 H44C 0.9800 . ?

loop_
_geom_torsion_atom_site_label_1
_geom_torsion_atom_site_label_2
_geom_torsion_atom_site_label_3
_geom_torsion_atom_site_label_4
_geom_torsion
_geom_torsion_site_symmetry_1
_geom_torsion_site_symmetry_2
_geom_torsion_site_symmetry_3
_geom_torsion_site_symmetry_4
_geom_torsion_publ_flag
O2 Zn1 O1 C25 154.0(4) . . . . ?
N2 Zn1 O1 C25 11.9(3) . . . . ?
N1 Zn1 O1 C25 67.0(4) . . . . ?
Cl1 Zn1 O1 C25 -91.3(3) . . . . ?
O2 Zn1 O1 Zn2 18.86(11) . . . . ?
N2 Zn1 O1 Zn2 -123.21(13) . . . . ?
N1 Zn1 O1 Zn2 -68.2(3) . . . . ?
Cl1 Zn1 O1 Zn2 133.57(9) . . . . ?
O2 Zn2 O1 C25 -164.8(3) . . . . ?
N3 Zn2 O1 C25 61.6(3) . . . . ?
N4 Zn2 O1 C25 112.9(3) . . . . ?
Cl2 Zn2 O1 C25 -48.8(3) . . . . ?
O2 Zn2 O1 Zn1 -19.18(11) . . . . ?
N3 Zn2 O1 Zn1 -152.77(14) . . . . ?
N4 Zn2 O1 Zn1 -101.6(2) . . . . ?
Cl2 Zn2 O1 Zn1 96.81(10) . . . . ?
N3 Zn2 O2 Zn1 85.84(18) . . . . ?
O1 Zn2 O2 Zn1 19.50(11) . . . . ?
N4 Zn2 O2 Zn1 165.54(12) . . . . ?
Cl2 Zn2 O2 Zn1 -77.45(13) . . . . ?
O1 Zn1 O2 Zn2 -20.73(12) . . . . ?
N2 Zn1 O2 Zn2 50.4(2) . . . . ?
N1 Zn1 O2 Zn2 128.88(14) . . . . ?
Cl1 Zn1 O2 Zn2 -122.31(9) . . . . ?
O2 Zn1 N1 C13 -154.8(3) . . . . ?
O1 Zn1 N1 C13 -72.3(4) . . . . ?
N2 Zn1 N1 C13 -15.4(3) . . . . ?
Cl1 Zn1 N1 C13 86.1(3) . . . . ?
O2 Zn1 N1 C1 26.8(4) . . . . ?
O1 Zn1 N1 C1 109.4(4) . . . . ?
N2 Zn1 N1 C1 166.3(4) . . . . ?
Cl1 Zn1 N1 C1 -92.3(3) . . . . ?
O2 Zn1 N2 C15 106.3(3) . . . . ?
O1 Zn1 N2 C15 175.6(3) . . . . ?
N1 Zn1 N2 C15 20.6(3) . . . . ?
Cl1 Zn1 N2 C15 -80.4(3) . . . . ?
O2 Zn1 N2 C19 -94.2(4) . . . . ?
O1 Zn1 N2 C19 -24.9(3) . . . . ?
N1 Zn1 N2 C19 -179.9(4) . . . . ?
Cl1 Zn1 N2 C19 79.1(4) . . . . ?
O2 Zn2 N3 C26 -93.1(4) . . . . ?
O1 Zn2 N3 C26 -28.3(3) . . . . ?
N4 Zn2 N3 C26 178.3(4) . . . . ?
Cl2 Zn2 N3 C26 71.0(3) . . . . ?
O2 Zn2 N3 C30 80.4(3) . . . . ?
O1 Zn2 N3 C30 145.2(3) . . . . ?
N4 Zn2 N3 C30 -8.3(3) . . . . ?
Cl2 Zn2 N3 C30 -115.5(3) . . . . ?
O2 Zn2 N4 C31 -121.7(3) . . . . ?
N3 Zn2 N4 C31 6.6(3) . . . . ?
O1 Zn2 N4 C31 -45.3(4) . . . . ?
Cl2 Zn2 N4 C31 115.6(3) . . . . ?
O2 Zn2 N4 C33 59.6(3) . . . . ?
N3 Zn2 N4 C33 -172.1(4) . . . . ?
O1 Zn2 N4 C33 136.0(3) . . . . ?
Cl2 Zn2 N4 C33 -63.1(3) . . . . ?
C13 N1 C1 C2 -86.2(6) . . . . ?
Zn1 N1 C1 C2 92.0(5) . . . . ?
C13 N1 C1 C6 98.1(5) . . . . ?
Zn1 N1 C1 C6 -83.7(5) . . . . ?
C6 C1 C2 C3 -0.8(7) . . . . ?
N1 C1 C2 C3 -176.4(4) . . . . ?
C6 C1 C2 C10 177.7(5) . . . . ?
N1 C1 C2 C10 2.1(8) . . . . ?
C1 C2 C3 C4 -1.0(8) . . . . ?
C10 C2 C3 C4 -179.5(5) . . . . ?
C2 C3 C4 C5 2.3(8) . . . . ?
C3 C4 C5 C6 -1.8(8) . . . . ?
C4 C5 C6 C1 0.0(7) . . . . ?
C4 C5 C6 C7 179.9(4) . . . . ?
C2 C1 C6 C5 1.3(7) . . . . ?
N1 C1 C6 C5 177.0(4) . . . . ?
C2 C1 C6 C7 -178.6(4) . . . . ?
N1 C1 C6 C7 -2.9(6) . . . . ?
C5 C6 C7 C8 -32.0(6) . . . . ?
C1 C6 C7 C8 147.9(4) . . . . ?
C5 C6 C7 C9 91.7(5) . . . . ?
C1 C6 C7 C9 -88.4(5) . . . . ?
C1 C2 C10 C11 -115.5(6) . . . . ?
C3 C2 C10 C11 63.0(7) . . . . ?
C1 C2 C10 C12 120.6(6) . . . . ?
C3 C2 C10 C12 -60.9(8) . . . . ?
C1 N1 C13 C15 -173.9(4) . . . . ?
Zn1 N1 C13 C15 7.8(6) . . . . ?
C1 N1 C13 C14 6.4(8) . . . . ?
Zn1 N1 C13 C14 -172.0(4) . . . . ?
C19 N2 C15 C16 -2.6(8) . . . . ?
Zn1 N2 C15 C16 158.2(5) . . . . ?
C19 N2 C15 C13 175.6(4) . . . . ?
Zn1 N2 C15 C13 -23.6(5) . . . . ?
N1 C13 C15 N2 11.2(7) . . . . ?
C14 C13 C15 N2 -169.1(5) . . . . ?
N1 C13 C15 C16 -170.6(5) . . . . ?
C14 C13 C15 C16 9.1(8) . . . . ?
N2 C15 C16 C17 -1.5(9) . . . . ?
C13 C15 C16 C17 -179.6(5) . . . . ?
C15 C16 C17 C18 2.7(10) . . . . ?
C16 C17 C18 C19 0.0(10) . . . . ?
C15 N2 C19 C18 5.3(7) . . . . ?
Zn1 N2 C19 C18 -152.4(4) . . . . ?
C15 N2 C19 C20 -172.4(4) . . . . ?
Zn1 N2 C19 C20 30.0(6) . . . . ?
C17 C18 C19 N2 -4.0(8) . . . . ?
C17 C18 C19 C20 173.7(5) . . . . ?
N2 C19 C20 C21 163.8(4) . . . . ?
C18 C19 C20 C21 -13.8(6) . . . . ?
N2 C19 C20 C25 -14.4(6) . . . . ?
C18 C19 C20 C25 168.0(4) . . . . ?
C25 C20 C21 C22 -2.2(6) . . . . ?
C19 C20 C21 C22 179.5(4) . . . . ?
C20 C21 C22 C23 0.0(7) . . . . ?
C21 C22 C23 C24 1.7(7) . . . . ?
C22 C23 C24 C25 -1.0(7) . . . . ?
C22 C23 C24 C26 179.6(4) . . . . ?
Zn1 O1 C25 C24 175.8(3) . . . . ?
Zn2 O1 C25 C24 -55.7(4) . . . . ?
Zn1 O1 C25 C20 -2.8(6) . . . . ?
Zn2 O1 C25 C20 125.6(4) . . . . ?
C23 C24 C25 O1 -180.0(4) . . . . ?
C26 C24 C25 O1 -0.6(6) . . . . ?
C23 C24 C25 C20 -1.2(6) . . . . ?
C26 C24 C25 C20 178.2(4) . . . . ?
C21 C20 C25 O1 -178.6(4) . . . . ?
C19 C20 C25 O1 -0.4(6) . . . . ?
C21 C20 C25 C24 2.8(6) . . . . ?
C19 C20 C25 C24 -179.0(4) . . . . ?
C30 N3 C26 C27 -1.2(6) . . . . ?
Zn2 N3 C26 C27 172.0(3) . . . . ?
C30 N3 C26 C24 177.0(4) . . . . ?
Zn2 N3 C26 C24 -9.9(6) . . . . ?
C23 C24 C26 N3 -143.2(4) . . . . ?
C25 C24 C26 N3 37.4(6) . . . . ?
C23 C24 C26 C27 34.9(6) . . . . ?
C25 C24 C26 C27 -144.5(4) . . . . ?
N3 C26 C27 C28 -0.2(7) . . . . ?
C24 C26 C27 C28 -178.4(4) . . . . ?
C26 C27 C28 C29 2.0(7) . . . . ?
C27 C28 C29 C30 -2.3(7) . . . . ?
C26 N3 C30 C29 0.8(6) . . . . ?
Zn2 N3 C30 C29 -173.0(3) . . . . ?
C26 N3 C30 C31 -177.2(4) . . . . ?
Zn2 N3 C30 C31 9.0(5) . . . . ?
C28 C29 C30 N3 0.9(7) . . . . ?
C28 C29 C30 C31 178.8(4) . . . . ?
C33 N4 C31 C30 174.9(4) . . . . ?
Zn2 N4 C31 C30 -3.9(5) . . . . ?
C33 N4 C31 C32 -5.3(7) . . . . ?
Zn2 N4 C31 C32 175.9(4) . . . . ?
N3 C30 C31 N4 -3.3(6) . . . . ?
C29 C30 C31 N4 178.7(4) . . . . ?
N3 C30 C31 C32 176.9(4) . . . . ?
C29 C30 C31 C32 -1.2(7) . . . . ?
C31 N4 C33 C34 93.4(5) . . . . ?
Zn2 N4 C33 C34 -88.0(4) . . . . ?
C31 N4 C33 C38 -90.5(5) . . . . ?
Zn2 N4 C33 C38 88.2(4) . . . . ?
C38 C33 C34 C35 5.1(6) . . . . ?
N4 C33 C34 C35 -179.0(4) . . . . ?
C38 C33 C34 C42 -175.5(4) . . . . ?
N4 C33 C34 C42 0.5(6) . . . . ?
C33 C34 C35 C36 -3.9(7) . . . . ?
C42 C34 C35 C36 176.6(4) . . . . ?
C34 C35 C36 C37 1.6(8) . . . . ?
C35 C36 C37 C38 -0.3(7) . . . . ?
C34 C33 C38 C37 -3.8(6) . . . . ?
N4 C33 C38 C37 -179.9(4) . . . . ?
C34 C33 C38 C39 176.8(4) . . . . ?
N4 C33 C38 C39 0.7(6) . . . . ?
C36 C37 C38 C33 1.3(7) . . . . ?
C36 C37 C38 C39 -179.3(4) . . . . ?
C33 C38 C39 C40 -128.1(5) . . . . ?
C37 C38 C39 C40 52.5(6) . . . . ?
C33 C38 C39 C41 108.2(5) . . . . ?
C37 C38 C39 C41 -71.2(5) . . . . ?
C35 C34 C42 C44 72.4(6) . . . . ?
C33 C34 C42 C44 -107.0(5) . . . . ?
C35 C34 C42 C43 -50.8(6) . . . . ?
C33 C34 C42 C43 129.8(5) . . . . ?
